data_4127966
loop_
_publ_author_name
'Neff, Robynne K.'
'Su, Yong-Liang'
'Liu, Siqi'
'Rosado, Melina'
'Zhang, Xinhao'
'Doyle, Michael P.'

_publ_section_title
;
 Generation of Halomethyl Radicals by Halogen Atom Abstraction and Their
 Addition Reactions with Alkenes.
;
_journal_issue 42
_journal_name_full 'Journal of the American Chemical Society'
_journal_page_first 16643
_journal_page_last 16650
_journal_paper_doi 10.1021/jacs.9b05921
_journal_volume 141
_journal_year 2019
_chemical_formula_moiety 'C14 H12 N2'
_chemical_formula_sum 'C14 H12 N2'
_chemical_formula_weight 208.26
_space_group_crystal_system orthorhombic
_space_group_IT_number 61
_space_group_name_Hall '-P 2ac 2ab'
_space_group_name_H-M_alt 'P b c a'
_symmetry_space_group_name_Hall '-P 2ac 2ab'
_symmetry_space_group_name_H-M 'P b c a'
_atom_sites_solution_hydrogens geom
_atom_sites_solution_primary dual
_audit_creation_date 2018-09-25
_audit_creation_method
;
Olex2 1.2
(compiled 2018.05.29 svn.r3508 for OlexSys, GUI svn.r5506)
;
_cell_angle_alpha 90
_cell_angle_beta 90
_cell_angle_gamma 90
_cell_formula_units_Z 8
_cell_length_a 14.3745(4)
_cell_length_b 6.0487(2)
_cell_length_c 24.5776(6)
_cell_measurement_reflns_used 7928
_cell_measurement_temperature 98(2)
_cell_measurement_theta_max 29.4490
_cell_measurement_theta_min 2.4220
_cell_volume 2136.95(11)
_computing_cell_refinement 'CrysAlisPro 1.171.39.28e (Rigaku OD, 2015)'
_computing_data_collection 'CrysAlisPro 1.171.39.28e (Rigaku OD, 2015)'
_computing_data_reduction 'CrysAlisPro 1.171.39.28e (Rigaku OD, 2015)'
_computing_molecular_graphics 'Olex2 (Dolomanov et al., 2009)'
_computing_publication_material 'Olex2 (Dolomanov et al., 2009)'
_computing_structure_refinement 'ShelXL (Sheldrick, 2015)'
_computing_structure_solution 'ShelXT (Sheldrick, 2015)'
_diffrn_ambient_temperature 98(2)
_diffrn_detector 'CCD plate'
_diffrn_measured_fraction_theta_full 0.998
_diffrn_measured_fraction_theta_max 0.998
_diffrn_measurement_details
;
List of Runs (angles in degrees, time in seconds):

  # Type    Start    End  Width  t~exp~   \w     \q     \k     \f   Frames
--------------------------------------------------------------------------
  1  \w    -37.00  82.00   1.00   30.00    --   -7.60  28.00  91.00  119
  2  \w    -97.00  17.00   1.00   30.00    --   -7.60 -38.00 120.00  114
  3  \w    -97.00 -72.00   1.00   30.00    --   -7.60 -38.00 -60.00   25
  4  \w    -40.00  82.00   1.00   30.00    --   -7.60  72.00-150.00  122
;
_diffrn_measurement_device 'four-circle diffractometer'
_diffrn_measurement_device_type 'XtaLAB AFC12 (RCD3): Kappa single'
_diffrn_measurement_method '\w scans'
_diffrn_orient_matrix_type 'CrysAlisPro convention (1999,Acta A55,543-557)'
_diffrn_orient_matrix_UB_11 -0.0048105000
_diffrn_orient_matrix_UB_12 0.0098192000
_diffrn_orient_matrix_UB_13 0.0286164000
_diffrn_orient_matrix_UB_21 -0.0459873000
_diffrn_orient_matrix_UB_22 -0.0418912000
_diffrn_orient_matrix_UB_23 -0.0017696000
_diffrn_orient_matrix_UB_31 0.0172188000
_diffrn_orient_matrix_UB_32 -0.1091186000
_diffrn_orient_matrix_UB_33 0.0032549000
_diffrn_radiation_monochromator graphite
_diffrn_radiation_probe x-ray
_diffrn_radiation_type MoK\a
_diffrn_radiation_wavelength 0.71073
_diffrn_reflns_av_R_equivalents 0.0263
_diffrn_reflns_av_unetI/netI 0.0115
_diffrn_reflns_Laue_measured_fraction_full 0.998
_diffrn_reflns_Laue_measured_fraction_max 0.998
_diffrn_reflns_limit_h_max 17
_diffrn_reflns_limit_h_min -17
_diffrn_reflns_limit_k_max 7
_diffrn_reflns_limit_k_min -7
_diffrn_reflns_limit_l_max 30
_diffrn_reflns_limit_l_min -30
_diffrn_reflns_number 21593
_diffrn_reflns_point_group_measured_fraction_full 0.998
_diffrn_reflns_point_group_measured_fraction_max 0.998
_diffrn_reflns_theta_full 25.242
_diffrn_reflns_theta_max 25.993
_diffrn_reflns_theta_min 3.284
_diffrn_source 'fine-focus sealed X-ray tube'
_diffrn_source_type 'Enhance (Mo) X-ray Source'
_exptl_absorpt_coefficient_mu 0.078
_exptl_absorpt_correction_T_max 1.00000
_exptl_absorpt_correction_T_min 0.91723
_exptl_absorpt_correction_type multi-scan
_exptl_absorpt_process_details
;
CrysAlisPro 1.171.39.28e (Rigaku Oxford Diffraction, 2015)
Empirical absorption correction using spherical harmonics,
 implemented in SCALE3 ABSPACK scaling algorithm.
;
_exptl_crystal_colour 'clear colourless'
_exptl_crystal_colour_lustre clear
_exptl_crystal_colour_primary colourless
_exptl_crystal_density_diffrn 1.295
_exptl_crystal_description plate
_exptl_crystal_F_000 880
_exptl_crystal_recrystallization_method 'slow evaporation of hexane and ethyl acetate'
_exptl_crystal_size_max 0.4
_exptl_crystal_size_mid 0.33
_exptl_crystal_size_min 0.1
_refine_diff_density_max 0.217
_refine_diff_density_min -0.193
_refine_diff_density_rms 0.040
_refine_ls_extinction_method none
_refine_ls_goodness_of_fit_ref 1.054
_refine_ls_hydrogen_treatment constr
_refine_ls_matrix_type full
_refine_ls_number_parameters 147
_refine_ls_number_reflns 2099
_refine_ls_number_restraints 0
_refine_ls_restrained_S_all 1.054
_refine_ls_R_factor_all 0.0409
_refine_ls_R_factor_gt 0.0392
_refine_ls_shift/su_max 0.001
_refine_ls_shift/su_mean 0.000
_refine_ls_structure_factor_coef Fsqd
_refine_ls_weighting_details 'w=1/[\s^2^(Fo^2^)+(0.0457P)^2^+1.2500P] where P=(Fo^2^+2Fc^2^)/3'
_refine_ls_weighting_scheme calc
_refine_ls_wR_factor_gt 0.0978
_refine_ls_wR_factor_ref 0.0991
_reflns_Friedel_coverage 0.000
_reflns_number_gt 2015
_reflns_number_total 2099
_reflns_threshold_expression 'I > 2\s(I)'
_cod_data_source_file ja9b05921_si_002.cif
_cod_data_source_block cd1748b
_cod_database_code 4127966
_shelx_shelxl_version_number 2016/6
_chemical_oxdiff_formula C10H10O2N1
_chemical_oxdiff_usercomment 'Ana's samplesyl-1-54-4'
_shelx_space_group_comment
;
The symmetry employed for this shelxl refinement is uniquely defined
by the following loop, which should always be used as a source of
symmetry information in preference to the above space-group names.
They are only intended as comments.
;
_shelx_estimated_absorpt_t_max 0.992
_shelx_estimated_absorpt_t_min 0.970
_reflns_odcompleteness_completeness 99.77
_reflns_odcompleteness_iscentric 1
_reflns_odcompleteness_theta 26.32
_olex2_refinement_description
;
1. Fixed Uiso
 At 1.2 times of:
  All C(H) groups
 At 1.5 times of:
  All C(H,H,H) groups
2.a Aromatic/amide H refined with riding coordinates:
 C3(H3), C4(H4), C11(H11), C10(H10), C7(H7), C8(H8)
2.b Idealised Me refined as rotating group:
 C12(H12A,H12B,H12C), C14(H14A,H14B,H14C)
;
_olex2_exptl_crystal_mounting_method 'nylon loop'
_olex2_submission_special_instructions 'No special instructions were received'
_oxdiff_exptl_absorpt_empirical_details
;
Empirical correction (ABSPACK) includes:
- Absorption correction using spherical harmonics
- Frame scaling
;
_oxdiff_exptl_absorpt_empirical_full_max 1.078
_oxdiff_exptl_absorpt_empirical_full_min 0.921

loop_
_space_group_symop_operation_xyz
'x, y, z'
'-x+1/2, -y, z+1/2'
'-x, y+1/2, -z+1/2'
'x+1/2, -y+1/2, -z'
'-x, -y, -z'
'x-1/2, y, -z-1/2'
'x, -y-1/2, z-1/2'
'-x-1/2, y-1/2, z'

loop_
_atom_site_label
_atom_site_type_symbol
_atom_site_fract_x
_atom_site_fract_y
_atom_site_fract_z
_atom_site_U_iso_or_equiv
_atom_site_adp_type
_atom_site_occupancy
_atom_site_site_symmetry_order
_atom_site_calc_flag
_atom_site_refinement_flags_posn
N1 N 0.40094(7) 0.42327(17) 0.57946(4) 0.0131(2) Uani 1 1 d .
N2 N 0.34606(9) 0.84994(19) 0.74109(4) 0.0257(3) Uani 1 1 d .
C5 C 0.37112(8) 0.55058(19) 0.53778(5) 0.0118(3) Uani 1 1 d .
C3 C 0.33274(8) 0.8476(2) 0.59843(5) 0.0146(3) Uani 1 1 d .
H3 H 0.310047 0.992679 0.604964 0.018 Uiso 1 1 calc R
C4 C 0.33793(8) 0.7654(2) 0.54625(5) 0.0136(3) Uani 1 1 d .
H4 H 0.319145 0.853794 0.516251 0.016 Uiso 1 1 calc R
C6 C 0.37527(8) 0.44975(19) 0.48275(5) 0.0123(3) Uani 1 1 d .
C2 C 0.36142(8) 0.7137(2) 0.64152(5) 0.0139(3) Uani 1 1 d .
C11 C 0.41711(8) 0.2426(2) 0.47532(5) 0.0133(3) Uani 1 1 d .
H11 H 0.443805 0.168737 0.505644 0.016 Uiso 1 1 calc R
C10 C 0.42018(8) 0.1439(2) 0.42452(5) 0.0150(3) Uani 1 1 d .
H10 H 0.448630 0.003030 0.420586 0.018 Uiso 1 1 calc R
C7 C 0.33703(8) 0.5544(2) 0.43703(5) 0.0149(3) Uani 1 1 d .
H7 H 0.307909 0.694452 0.440951 0.018 Uiso 1 1 calc R
C1 C 0.39723(8) 0.5018(2) 0.63018(5) 0.0134(3) Uani 1 1 d .
C9 C 0.38202(8) 0.2484(2) 0.37887(5) 0.0150(3) Uani 1 1 d .
C13 C 0.35337(9) 0.7894(2) 0.69689(5) 0.0173(3) Uani 1 1 d .
C8 C 0.34123(8) 0.4558(2) 0.38614(5) 0.0163(3) Uani 1 1 d .
H8 H 0.315833 0.530913 0.355616 0.020 Uiso 1 1 calc R
C12 C 0.43206(10) 0.3543(2) 0.67486(5) 0.0194(3) Uani 1 1 d .
H12A H 0.380655 0.318142 0.699490 0.029 Uiso 1 1 calc GR
H12B H 0.481148 0.430654 0.695180 0.029 Uiso 1 1 calc GR
H12C H 0.457117 0.217972 0.659090 0.029 Uiso 1 1 calc GR
C14 C 0.38499(9) 0.1415(2) 0.32355(5) 0.0204(3) Uani 1 1 d .
H14A H 0.446443 0.164652 0.307245 0.031 Uiso 1 1 calc GR
H14B H 0.337257 0.207699 0.300203 0.031 Uiso 1 1 calc GR
H14C H 0.373214 -0.017395 0.327198 0.031 Uiso 1 1 calc GR

loop_
_atom_site_aniso_label
_atom_site_aniso_U_11
_atom_site_aniso_U_22
_atom_site_aniso_U_33
_atom_site_aniso_U_23
_atom_site_aniso_U_13
_atom_site_aniso_U_12
N1 0.0121(5) 0.0143(5) 0.0128(5) 0.0009(4) 0.0001(4) -0.0006(4)
N2 0.0356(7) 0.0237(6) 0.0178(6) -0.0037(5) 0.0019(5) 0.0004(5)
C5 0.0074(5) 0.0148(6) 0.0133(6) 0.0018(4) 0.0003(4) -0.0023(4)
C3 0.0111(5) 0.0135(6) 0.0191(6) -0.0012(5) 0.0007(4) 0.0000(4)
C4 0.0114(5) 0.0144(6) 0.0151(6) 0.0025(5) -0.0011(4) -0.0004(4)
C6 0.0089(5) 0.0146(6) 0.0133(6) 0.0014(4) 0.0012(4) -0.0025(4)
C2 0.0115(5) 0.0163(6) 0.0139(6) -0.0015(5) 0.0007(4) -0.0030(5)
C11 0.0118(5) 0.0149(6) 0.0133(6) 0.0024(4) -0.0008(4) -0.0013(5)
C10 0.0126(6) 0.0146(6) 0.0177(6) -0.0002(5) 0.0016(4) -0.0001(5)
C7 0.0135(6) 0.0151(6) 0.0160(6) 0.0014(5) 0.0003(5) 0.0008(5)
C1 0.0115(5) 0.0154(6) 0.0133(6) 0.0009(5) 0.0002(4) -0.0026(5)
C9 0.0110(5) 0.0204(6) 0.0135(6) -0.0005(5) 0.0017(4) -0.0038(5)
C13 0.0181(6) 0.0153(6) 0.0184(6) 0.0006(5) -0.0003(5) -0.0001(5)
C8 0.0149(6) 0.0214(6) 0.0125(6) 0.0041(5) -0.0011(4) -0.0002(5)
C12 0.0268(7) 0.0174(6) 0.0140(6) 0.0011(5) -0.0020(5) 0.0022(5)
C14 0.0200(7) 0.0266(7) 0.0145(6) -0.0021(5) -0.0004(5) 0.0010(5)

loop_
_atom_type_symbol
_atom_type_description
_atom_type_scat_dispersion_real
_atom_type_scat_dispersion_imag
_atom_type_scat_source
C C 0.0033 0.0016 'International Tables Vol C Tables 4.2.6.8 and 6.1.1.4'
H H 0.0000 0.0000 'International Tables Vol C Tables 4.2.6.8 and 6.1.1.4'
N N 0.0061 0.0033 'International Tables Vol C Tables 4.2.6.8 and 6.1.1.4'

loop_
_geom_angle_atom_site_label_1
_geom_angle_atom_site_label_2
_geom_angle_atom_site_label_3
_geom_angle
C1 N1 C5 119.51(10)
N1 C5 C4 121.62(11)
N1 C5 C6 116.34(10)
C4 C5 C6 122.04(10)
C4 C3 H3 120.6
C4 C3 C2 118.76(11)
C2 C3 H3 120.6
C5 C4 H4 120.3
C3 C4 C5 119.47(11)
C3 C4 H4 120.3
C11 C6 C5 120.21(10)
C11 C6 C7 117.85(11)
C7 C6 C5 121.94(11)
C3 C2 C1 119.06(11)
C3 C2 C13 120.58(11)
C1 C2 C13 120.35(11)
C6 C11 H11 119.4
C10 C11 C6 121.11(11)
C10 C11 H11 119.4
C11 C10 H10 119.5
C11 C10 C9 121.03(11)
C9 C10 H10 119.5
C6 C7 H7 119.6
C8 C7 C6 120.79(11)
C8 C7 H7 119.6
N1 C1 C2 121.51(10)
N1 C1 C12 117.31(11)
C2 C1 C12 121.18(10)
C10 C9 C14 121.25(11)
C8 C9 C10 117.89(11)
C8 C9 C14 120.86(11)
N2 C13 C2 179.37(14)
C7 C8 C9 121.32(11)
C7 C8 H8 119.3
C9 C8 H8 119.3
C1 C12 H12A 109.5
C1 C12 H12B 109.5
C1 C12 H12C 109.5
H12A C12 H12B 109.5
H12A C12 H12C 109.5
H12B C12 H12C 109.5
C9 C14 H14A 109.5
C9 C14 H14B 109.5
C9 C14 H14C 109.5
H14A C14 H14B 109.5
H14A C14 H14C 109.5
H14B C14 H14C 109.5

loop_
_geom_bond_atom_site_label_1
_geom_bond_atom_site_label_2
_geom_bond_distance
N1 C5 1.3514(15)
N1 C1 1.3349(15)
N2 C13 1.1509(17)
C5 C4 1.3997(17)
C5 C6 1.4847(16)
C3 H3 0.9500
C3 C4 1.3776(17)
C3 C2 1.3953(17)
C4 H4 0.9500
C6 C11 1.4017(16)
C6 C7 1.4019(16)
C2 C1 1.4094(17)
C2 C13 1.4407(16)
C11 H11 0.9500
C11 C10 1.3848(16)
C10 H10 0.9500
C10 C9 1.3995(17)
C7 H7 0.9500
C7 C8 1.3868(16)
C1 C12 1.5005(16)
C9 C8 1.3966(18)
C9 C14 1.5062(16)
C8 H8 0.9500
C12 H12A 0.9800
C12 H12B 0.9800
C12 H12C 0.9800
C14 H14A 0.9800
C14 H14B 0.9800
C14 H14C 0.9800
